data_7228037
loop_
_publ_author_name
'Gu, Jinzhong'
'Kirillov, Alexander M.'
'Liang, Xiaoxiao'
'Cui, Yanhui'
'Wu, Jiang'
'Shi, Zi-Fa'

_publ_section_title
;
 Introducing 2-(2-carboxyphenoxy)terephthalic acid as a new versatile
 building block for design of diverse coordination polymers: Synthesis,
 structural features, luminescence sensing, and magnetism
;
_journal_name_full CrystEngComm
_journal_paper_doi 10.1039/C7CE00219J
_journal_year 2017
_chemical_formula_sum 'C66 H42 Mn3 N6 O16'
_chemical_formula_weight 1339.87
_space_group_crystal_system monoclinic
_space_group_IT_number 15
_space_group_name_Hall '-C 2yc'
_space_group_name_H-M_alt 'C 1 2/c 1'
_symmetry_space_group_name_Hall '-C 2yc'
_symmetry_space_group_name_H-M 'C 1 2/c 1'
_atom_sites_solution_hydrogens mixed
_audit_creation_method SHELXL-2014/7
_audit_update_record
;
2017-03-26 deposited with the CCDC.
2017-04-10 downloaded from the CCDC.
;
_cell_angle_alpha 90
_cell_angle_beta 95.758(4)
_cell_angle_gamma 90
_cell_formula_units_Z 4
_cell_length_a 21.8374(9)
_cell_length_b 10.3384(5)
_cell_length_c 24.6652(12)
_cell_measurement_reflns_used 10818
_cell_measurement_temperature 293(2)
_cell_measurement_theta_max 25.047
_cell_measurement_theta_min 3.378
_cell_volume 5540.4(4)
_computing_cell_refinement 'Bruker SAINT'
_computing_data_collection 'Bruker APEX2'
_computing_data_reduction 'Bruker SAINT'
_computing_molecular_graphics 'Bruker SHELXTL'
_computing_publication_material 'Bruker SHELXTL'
_computing_structure_refinement 'SHELXL-2014/7 (Sheldrick, 2014)'
_computing_structure_solution 'SHELXL-2014/7 (Sheldrick, 2014)'
_diffrn_ambient_temperature 293(2)
_diffrn_measured_fraction_theta_full 0.998
_diffrn_measured_fraction_theta_max 0.998
_diffrn_measurement_device_type 'Bruker APE-II CCD'
_diffrn_measurement_method '\f and \w scans'
_diffrn_radiation_type MoK\a
_diffrn_radiation_wavelength 0.71073
_diffrn_reflns_av_R_equivalents 0.0434
_diffrn_reflns_av_unetI/netI 0.0753
_diffrn_reflns_Laue_measured_fraction_full 0.998
_diffrn_reflns_Laue_measured_fraction_max 0.998
_diffrn_reflns_limit_h_max 26
_diffrn_reflns_limit_h_min -25
_diffrn_reflns_limit_k_max 11
_diffrn_reflns_limit_k_min -12
_diffrn_reflns_limit_l_max 29
_diffrn_reflns_limit_l_min -18
_diffrn_reflns_number 10818
_diffrn_reflns_point_group_measured_fraction_full 0.998
_diffrn_reflns_point_group_measured_fraction_max 0.998
_diffrn_reflns_theta_full 25.047
_diffrn_reflns_theta_max 25.047
_diffrn_reflns_theta_min 3.378
_diffrn_source 'fine-focus sealed tube'
_exptl_absorpt_coefficient_mu 0.757
_exptl_absorpt_correction_T_max 0.876
_exptl_absorpt_correction_T_min 0.828
_exptl_absorpt_correction_type multi-scan
_exptl_absorpt_process_details SADABS
_exptl_crystal_colour yellow
_exptl_crystal_density_diffrn 1.606
_exptl_crystal_description block
_exptl_crystal_F_000 2732
_exptl_crystal_size_max 0.260
_exptl_crystal_size_mid 0.200
_exptl_crystal_size_min 0.180
_exptl_transmission_factor_max 0.873
_exptl_transmission_factor_min 0.834
_refine_diff_density_max 0.333
_refine_diff_density_min -0.317
_refine_diff_density_rms 0.065
_refine_ls_extinction_method none
_refine_ls_goodness_of_fit_ref 1.050
_refine_ls_hydrogen_treatment constr
_refine_ls_matrix_type full
_refine_ls_number_parameters 415
_refine_ls_number_reflns 4920
_refine_ls_number_restraints 0
_refine_ls_restrained_S_all 1.050
_refine_ls_R_factor_all 0.0858
_refine_ls_R_factor_gt 0.0517
_refine_ls_shift/su_max 0.001
_refine_ls_shift/su_mean 0.000
_refine_ls_structure_factor_coef Fsqd
_refine_ls_weighting_details 'w=1/[\s^2^(Fo^2^)+(0.0181P)^2^+6.1555P] where P=(Fo^2^+2Fc^2^)/3'
_refine_ls_weighting_scheme calc
_refine_ls_wR_factor_gt 0.0839
_refine_ls_wR_factor_ref 0.1017
_reflns_Friedel_coverage 0.000
_reflns_number_gt 3337
_reflns_number_total 4920
_reflns_threshold_expression 'I > 2\s(I)'
_cod_data_source_file c7ce00219j2.cif
_cod_data_source_block 277-5Mn2
_cod_database_code 7228037
_shelx_shelxl_version_number 2014/7
_shelx_space_group_comment
;
The symmetry employed for this shelxl refinement is uniquely defined
by the following loop, which should always be used as a source of
symmetry information in preference to the above space-group names.
They are only intended as comments.
;
_shelx_estimated_absorpt_t_min 0.828
_shelx_estimated_absorpt_t_max 0.876

loop_
_space_group_symop_operation_xyz
'x, y, z'
'-x, y, -z+1/2'
'x+1/2, y+1/2, z'
'-x+1/2, y+1/2, -z+1/2'
'-x, -y, -z'
'x, -y, z-1/2'
'-x+1/2, -y+1/2, -z'
'x+1/2, -y+1/2, z-1/2'

loop_
_atom_site_label
_atom_site_type_symbol
_atom_site_fract_x
_atom_site_fract_y
_atom_site_fract_z
_atom_site_U_iso_or_equiv
_atom_site_adp_type
_atom_site_occupancy
_atom_site_site_symmetry_order
_atom_site_calc_flag
_atom_site_refinement_flags_posn
_atom_site_refinement_flags_adp
_atom_site_refinement_flags_occupancy
Mn1 Mn 0.41080(2) 0.78982(6) 0.38673(2) 0.03350(17) Uani 1 1 d . . .
Mn2 Mn 0.49866(5) 0.94321(10) 0.27055(4) 0.0312(3) Uani 0.5 1 d . . P
N1 N 0.46946(13) 0.6086(3) 0.40732(11) 0.0383(8) Uani 1 1 d . . .
N2 N 0.34980(13) 0.6351(3) 0.42233(11) 0.0403(8) Uani 1 1 d . . .
N3 N 0.45097(14) 1.1167(3) 0.27790(14) 0.0553(10) Uani 1 1 d . . .
O1 O 0.42680(11) 0.8269(3) 0.23648(10) 0.0523(8) Uani 1 1 d . . .
O2 O 0.38952(10) 0.7203(2) 0.30420(9) 0.0416(6) Uani 1 1 d . . .
O3 O 0.19429(11) 0.5173(3) 0.06120(10) 0.0543(8) Uani 1 1 d . . .
O4 O 0.17134(10) 0.4029(3) 0.13340(9) 0.0440(7) Uani 1 1 d . . .
O5 O 0.36701(10) 0.8046(2) 0.13363(9) 0.0356(6) Uani 1 1 d . . .
O6 O 0.47184(14) 0.9576(4) 0.05676(11) 0.0989(14) Uani 1 1 d . . .
O7 O 0.50829(10) 0.8931(3) 0.13814(10) 0.0455(7) Uani 1 1 d . . .
O8 O 0.41066(11) 0.8769(3) 0.46850(9) 0.0519(8) Uani 1 1 d . . .
H1W H 0.3832 0.9344 0.4636 0.062 Uiso 1 1 d R U .
H2W H 0.4433 0.9148 0.4765 0.062 Uiso 1 1 d R U .
C1 C 0.38968(15) 0.7512(3) 0.25549(14) 0.0317(8) Uani 1 1 d . . .
C2 C 0.34196(14) 0.6874(3) 0.21531(13) 0.0303(8) Uani 1 1 d . . .
C3 C 0.30617(15) 0.5901(4) 0.23457(14) 0.0394(10) Uani 1 1 d . . .
H3 H 0.3115 0.5696 0.2715 0.047 Uiso 1 1 calc R U .
C4 C 0.26281(16) 0.5221(4) 0.20111(14) 0.0409(10) Uani 1 1 d . . .
H4 H 0.2404 0.4559 0.2153 0.049 Uiso 1 1 calc R U .
C5 C 0.25297(15) 0.5533(3) 0.14633(13) 0.0328(9) Uani 1 1 d . . .
C6 C 0.20238(15) 0.4854(4) 0.11001(15) 0.0366(9) Uani 1 1 d . . .
C7 C 0.28772(15) 0.6505(3) 0.12619(13) 0.0348(9) Uani 1 1 d . . .
H7 H 0.2814 0.6718 0.0894 0.042 Uiso 1 1 calc R U .
C8 C 0.33173(14) 0.7166(3) 0.15974(13) 0.0299(8) Uani 1 1 d . . .
C9 C 0.36541(16) 0.9356(4) 0.14525(13) 0.0320(9) Uani 1 1 d . . .
C10 C 0.31691(17) 0.9938(4) 0.16792(14) 0.0427(10) Uani 1 1 d . . .
H10 H 0.2845 0.9439 0.1781 0.051 Uiso 1 1 calc R U .
C11 C 0.31681(19) 1.1272(4) 0.17549(15) 0.0507(11) Uani 1 1 d . . .
H11 H 0.2846 1.1665 0.1913 0.061 Uiso 1 1 calc R U .
C12 C 0.36445(18) 1.2010(4) 0.15958(14) 0.0465(10) Uani 1 1 d . . .
H12 H 0.3643 1.2903 0.1641 0.056 Uiso 1 1 calc R U .
C13 C 0.41233(17) 1.1410(4) 0.13693(14) 0.0397(9) Uani 1 1 d . . .
H13 H 0.4443 1.1911 0.1262 0.048 Uiso 1 1 calc R U .
C14 C 0.41396(15) 1.0083(3) 0.12977(12) 0.0296(8) Uani 1 1 d . . .
C15 C 0.46834(16) 0.9479(4) 0.10512(15) 0.0351(9) Uani 1 1 d . . .
C16 C 0.29131(17) 0.6496(4) 0.43150(15) 0.0522(11) Uani 1 1 d . . .
H16 H 0.2720 0.7273 0.4214 0.063 Uiso 1 1 calc R U .
C17 C 0.2572(2) 0.5556(5) 0.45539(16) 0.0601(13) Uani 1 1 d . . .
H17 H 0.2166 0.5713 0.4619 0.072 Uiso 1 1 calc R U .
C18 C 0.2843(2) 0.4404(5) 0.46908(16) 0.0603(13) Uani 1 1 d . . .
H18 H 0.2617 0.3756 0.4841 0.072 Uiso 1 1 calc R U .
C19 C 0.3462(2) 0.4184(4) 0.46078(15) 0.0502(11) Uani 1 1 d . . .
C20 C 0.37730(17) 0.5205(4) 0.43729(13) 0.0372(9) Uani 1 1 d . . .
C21 C 0.3792(3) 0.3023(4) 0.47531(17) 0.0660(14) Uani 1 1 d . . .
H21 H 0.3586 0.2331 0.4894 0.079 Uiso 1 1 calc R U .
C22 C 0.4393(2) 0.2911(4) 0.46905(16) 0.0628(13) Uani 1 1 d . . .
H22 H 0.4596 0.2145 0.4793 0.075 Uiso 1 1 calc R U .
C23 C 0.4726(2) 0.3936(4) 0.44711(14) 0.0460(11) Uani 1 1 d . . .
C24 C 0.44159(17) 0.5077(4) 0.42977(13) 0.0361(9) Uani 1 1 d . . .
C25 C 0.5355(2) 0.3870(4) 0.44122(16) 0.0552(12) Uani 1 1 d . . .
H25 H 0.5581 0.3147 0.4535 0.066 Uiso 1 1 calc R U .
C26 C 0.56349(19) 0.4862(4) 0.41751(16) 0.0546(12) Uani 1 1 d . . .
H26 H 0.6051 0.4815 0.4125 0.066 Uiso 1 1 calc R U .
C27 C 0.52863(18) 0.5968(4) 0.40054(15) 0.0479(11) Uani 1 1 d . . .
H27 H 0.5480 0.6641 0.3840 0.057 Uiso 1 1 calc R U .
C28 C 0.4029(2) 1.1163(7) 0.3065(2) 0.095(2) Uani 1 1 d . . .
H28 H 0.3859 1.0373 0.3149 0.113 Uiso 1 1 calc R U .
C29 C 0.3765(2) 1.2296(10) 0.3246(2) 0.112(3) Uani 1 1 d . . .
H29 H 0.3429 1.2252 0.3449 0.135 Uiso 1 1 calc R U .
C30 C 0.4001(2) 1.3446(7) 0.31258(19) 0.0794(19) Uani 1 1 d . . .
H30 H 0.3830 1.4204 0.3247 0.095 Uiso 1 1 calc R U .
C31 C 0.45034(17) 1.3504(4) 0.28190(15) 0.0432(10) Uani 1 1 d . . .
C32 C 0.47670(18) 1.4679(4) 0.26560(18) 0.0626(14) Uani 1 1 d . . .
H32 H 0.4613 1.5463 0.2768 0.075 Uiso 1 1 calc R U .
C33 C 0.47384(14) 1.2331(3) 0.26546(13) 0.0332(9) Uani 1 1 d . . .

loop_
_atom_site_aniso_label
_atom_site_aniso_U_11
_atom_site_aniso_U_22
_atom_site_aniso_U_33
_atom_site_aniso_U_23
_atom_site_aniso_U_13
_atom_site_aniso_U_12
Mn1 0.0288(3) 0.0393(4) 0.0322(3) 0.0064(3) 0.0024(2) 0.0066(3)
Mn2 0.0241(5) 0.0232(6) 0.0454(7) 0.0011(4) -0.0002(6) 0.0002(5)
N1 0.0340(17) 0.041(2) 0.0390(17) -0.0005(15) -0.0015(13) 0.0030(17)
N2 0.0370(18) 0.046(2) 0.0372(17) 0.0079(16) 0.0012(13) -0.0045(18)
N3 0.0338(19) 0.046(2) 0.083(3) 0.034(2) -0.0099(17) -0.0089(19)
O1 0.0428(15) 0.0565(19) 0.0541(17) 0.0159(14) -0.0124(13) -0.0279(15)
O2 0.0425(15) 0.0467(17) 0.0346(14) -0.0069(13) -0.0007(11) -0.0032(14)
O3 0.0513(17) 0.075(2) 0.0350(15) -0.0003(15) -0.0014(12) -0.0233(16)
O4 0.0381(14) 0.0533(18) 0.0410(15) -0.0075(13) 0.0054(11) -0.0200(15)
O5 0.0363(14) 0.0321(15) 0.0398(14) -0.0019(12) 0.0105(11) -0.0122(13)
O6 0.073(2) 0.185(4) 0.0378(18) 0.001(2) 0.0049(15) 0.068(3)
O7 0.0298(13) 0.0518(18) 0.0541(16) 0.0199(14) 0.0002(11) 0.0051(14)
O8 0.0418(15) 0.0587(19) 0.0518(16) -0.0041(14) -0.0117(12) -0.0013(15)
C1 0.0238(18) 0.027(2) 0.043(2) -0.0006(17) -0.0037(15) 0.0041(18)
C2 0.0227(17) 0.034(2) 0.0344(19) -0.0021(17) 0.0017(14) -0.0037(17)
C3 0.037(2) 0.048(3) 0.033(2) 0.0061(18) 0.0028(16) -0.015(2)
C4 0.037(2) 0.043(2) 0.043(2) 0.0010(19) 0.0066(17) -0.015(2)
C5 0.0298(19) 0.036(2) 0.0326(19) -0.0052(17) 0.0034(15) -0.0076(19)
C6 0.029(2) 0.041(2) 0.041(2) -0.0081(19) 0.0067(16) -0.006(2)
C7 0.037(2) 0.039(2) 0.0290(19) -0.0003(17) 0.0035(15) -0.006(2)
C8 0.0275(18) 0.028(2) 0.0358(19) -0.0025(17) 0.0100(14) -0.0065(18)
C9 0.036(2) 0.031(2) 0.0285(19) 0.0044(16) -0.0003(15) 0.0012(19)
C10 0.040(2) 0.047(3) 0.041(2) 0.004(2) 0.0054(17) -0.001(2)
C11 0.056(3) 0.049(3) 0.048(2) 0.000(2) 0.0114(19) 0.017(3)
C12 0.063(3) 0.031(2) 0.045(2) 0.0030(19) 0.002(2) 0.009(2)
C13 0.044(2) 0.031(2) 0.043(2) 0.0092(18) 0.0017(17) -0.001(2)
C14 0.031(2) 0.028(2) 0.0271(18) 0.0053(16) -0.0059(14) -0.0002(18)
C15 0.033(2) 0.032(2) 0.039(2) 0.0011(18) -0.0017(16) -0.0045(19)
C16 0.041(2) 0.066(3) 0.049(2) 0.010(2) 0.0033(19) -0.007(2)
C17 0.045(3) 0.083(4) 0.053(3) 0.010(3) 0.008(2) -0.015(3)
C18 0.068(3) 0.065(4) 0.047(3) 0.007(2) 0.004(2) -0.029(3)
C19 0.066(3) 0.049(3) 0.034(2) 0.006(2) 0.0008(19) -0.015(3)
C20 0.050(2) 0.037(2) 0.0231(18) -0.0001(17) -0.0025(16) -0.002(2)
C21 0.100(4) 0.038(3) 0.058(3) 0.004(2) 0.001(3) -0.018(3)
C22 0.099(4) 0.034(3) 0.054(3) -0.002(2) -0.001(3) 0.008(3)
C23 0.066(3) 0.035(3) 0.033(2) -0.0049(19) -0.0109(19) 0.007(2)
C24 0.048(2) 0.031(2) 0.0270(19) -0.0036(17) -0.0092(16) 0.002(2)
C25 0.075(3) 0.041(3) 0.046(3) -0.009(2) -0.013(2) 0.022(3)
C26 0.045(3) 0.057(3) 0.060(3) -0.011(2) -0.003(2) 0.017(3)
C27 0.043(2) 0.042(3) 0.058(3) -0.002(2) 0.0005(19) 0.005(2)
C28 0.044(3) 0.139(6) 0.097(4) 0.075(4) -0.009(3) -0.031(4)
C29 0.046(3) 0.236(10) 0.057(3) 0.018(5) 0.017(3) -0.005(5)
C30 0.045(3) 0.142(6) 0.051(3) -0.032(3) 0.004(2) 0.026(4)
C31 0.043(2) 0.047(3) 0.037(2) -0.012(2) -0.0057(17) 0.010(2)
C32 0.065(4) 0.028(2) 0.090(4) -0.018(2) -0.019(3) 0.010(2)
C33 0.033(2) 0.030(2) 0.035(2) 0.0032(17) -0.0032(15) -0.0016(19)

loop_
_atom_type_symbol
_atom_type_description
_atom_type_scat_dispersion_real
_atom_type_scat_dispersion_imag
_atom_type_scat_source
C C 0.0033 0.0016 'International Tables Vol C Tables 4.2.6.8 and 6.1.1.4'
H H 0.0000 0.0000 'International Tables Vol C Tables 4.2.6.8 and 6.1.1.4'
N N 0.0061 0.0033 'International Tables Vol C Tables 4.2.6.8 and 6.1.1.4'
O O 0.0106 0.0060 'International Tables Vol C Tables 4.2.6.8 and 6.1.1.4'
Mn Mn 0.3368 0.7283 'International Tables Vol C Tables 4.2.6.8 and 6.1.1.4'

loop_
_geom_angle_atom_site_label_1
_geom_angle_atom_site_label_2
_geom_angle_atom_site_label_3
_geom_angle
_geom_angle_site_symmetry_1
_geom_angle_site_symmetry_3
O4 Mn1 O2 82.44(9) 4 .
O4 Mn1 O7 110.16(10) 4 2_655
O2 Mn1 O7 90.10(9) . 2_655
O4 Mn1 O8 84.95(9) 4 .
O2 Mn1 O8 166.92(9) . .
O7 Mn1 O8 97.54(9) 2_655 .
O4 Mn1 N1 157.72(11) 4 .
O2 Mn1 N1 89.97(10) . .
O7 Mn1 N1 90.68(10) 2_655 .
O8 Mn1 N1 100.50(10) . .
O4 Mn1 N2 87.99(10) 4 .
O2 Mn1 N2 92.85(10) . .
O7 Mn1 N2 161.84(10) 2_655 .
O8 Mn1 N2 83.20(10) . .
N1 Mn1 N2 71.42(11) . .
Mn2 Mn2 O1 77.90(12) 2_655 2_655
Mn2 Mn2 O1 73.49(11) 2_655 .
O1 Mn2 O1 101.53(15) 2_655 .
Mn2 Mn2 N3 99.48(11) 2_655 .
O1 Mn2 N3 156.83(13) 2_655 .
O1 Mn2 N3 99.69(12) . .
Mn2 Mn2 O7 167.16(7) 2_655 2_655
O1 Mn2 O7 94.64(10) 2_655 2_655
O1 Mn2 O7 98.17(10) . 2_655
N3 Mn2 O7 91.46(12) . 2_655
Mn2 Mn2 N3 56.48(9) 2_655 2_655
O1 Mn2 N3 89.37(12) 2_655 2_655
O1 Mn2 N3 125.20(11) . 2_655
N3 Mn2 N3 70.70(17) . 2_655
O7 Mn2 N3 134.68(10) 2_655 2_655
C27 N1 C24 117.7(3) . .
C27 N1 Mn1 125.2(3) . .
C24 N1 Mn1 117.1(2) . .
C16 N2 C20 117.3(4) . .
C16 N2 Mn1 126.0(3) . .
C20 N2 Mn1 116.7(2) . .
C28 N3 C33 117.1(5) . .
C28 N3 Mn2 118.2(4) . .
C33 N3 Mn2 123.1(3) . .
C28 N3 Mn2 132.2(4) . 2_655
C33 N3 Mn2 110.1(3) . 2_655
Mn2 N3 Mn2 24.04(6) . 2_655
C1 O1 Mn2 161.9(2) . 2_655
C1 O1 Mn2 134.3(2) . .
Mn2 O1 Mn2 28.61(6) 2_655 .
C1 O2 Mn1 143.3(2) . .
C6 O4 Mn1 137.1(2) . 4_545
C9 O5 C8 121.1(3) . .
C15 O7 Mn1 123.9(2) . 2_655
C15 O7 Mn2 114.5(2) . 2_655
Mn1 O7 Mn2 120.55(10) 2_655 2_655
Mn1 O8 H1W 102.8 . .
Mn1 O8 H2W 109.5 . .
H1W O8 H2W 106.6 . .
O2 C1 O1 126.0(3) . .
O2 C1 C2 116.8(3) . .
O1 C1 C2 117.1(3) . .
C3 C2 C8 116.9(3) . .
C3 C2 C1 117.8(3) . .
C8 C2 C1 125.3(3) . .
C4 C3 C2 122.6(3) . .
C4 C3 H3 118.7 . .
C2 C3 H3 118.7 . .
C3 C4 C5 119.6(3) . .
C3 C4 H4 120.2 . .
C5 C4 H4 120.2 . .
C7 C5 C4 118.9(3) . .
C7 C5 C6 121.1(3) . .
C4 C5 C6 119.9(3) . .
O3 C6 O4 126.2(3) . .
O3 C6 C5 118.1(3) . .
O4 C6 C5 115.7(3) . .
C5 C7 C8 121.2(3) . .
C5 C7 H7 119.4 . .
C8 C7 H7 119.4 . .
C7 C8 O5 115.5(3) . .
C7 C8 C2 120.8(3) . .
O5 C8 C2 123.6(3) . .
C10 C9 C14 120.9(4) . .
C10 C9 O5 123.0(3) . .
C14 C9 O5 116.0(3) . .
C9 C10 C11 119.8(4) . .
C9 C10 H10 120.1 . .
C11 C10 H10 120.1 . .
C12 C11 C10 119.9(4) . .
C12 C11 H11 120.0 . .
C10 C11 H11 120.0 . .
C11 C12 C13 119.4(4) . .
C11 C12 H12 120.3 . .
C13 C12 H12 120.3 . .
C12 C13 C14 121.8(4) . .
C12 C13 H13 119.1 . .
C14 C13 H13 119.1 . .
C9 C14 C13 118.2(4) . .
C9 C14 C15 122.5(3) . .
C13 C14 C15 119.3(3) . .
O6 C15 O7 124.4(4) . .
O6 C15 C14 119.3(3) . .
O7 C15 C14 116.2(3) . .
N2 C16 C17 123.9(4) . .
N2 C16 H16 118.0 . .
C17 C16 H16 118.0 . .
C18 C17 C16 118.7(4) . .
C18 C17 H17 120.7 . .
C16 C17 H17 120.7 . .
C17 C18 C19 120.5(4) . .
C17 C18 H18 119.7 . .
C19 C18 H18 119.7 . .
C18 C19 C20 116.6(4) . .
C18 C19 C21 124.6(4) . .
C20 C19 C21 118.7(4) . .
N2 C20 C19 123.0(4) . .
N2 C20 C24 117.0(3) . .
C19 C20 C24 120.0(4) . .
C22 C21 C19 121.3(5) . .
C22 C21 H21 119.4 . .
C19 C21 H21 119.4 . .
C21 C22 C23 121.5(4) . .
C21 C22 H22 119.2 . .
C23 C22 H22 119.2 . .
C25 C23 C24 117.3(4) . .
C25 C23 C22 123.3(4) . .
C24 C23 C22 119.4(4) . .
N1 C24 C23 123.3(4) . .
N1 C24 C20 117.8(3) . .
C23 C24 C20 118.9(4) . .
C26 C25 C23 119.9(4) . .
C26 C25 H25 120.1 . .
C23 C25 H25 120.1 . .
C25 C26 C27 119.1(4) . .
C25 C26 H26 120.4 . .
C27 C26 H26 120.4 . .
N1 C27 C26 122.7(4) . .
N1 C27 H27 118.7 . .
C26 C27 H27 118.7 . .
N3 C28 C29 122.9(6) . .
N3 C28 H28 118.5 . .
C29 C28 H28 118.5 . .
C30 C29 C28 119.4(5) . .
C30 C29 H29 120.3 . .
C28 C29 H29 120.3 . .
C29 C30 C31 120.0(5) . .
C29 C30 H30 120.0 . .
C31 C30 H30 120.0 . .
C33 C31 C30 116.9(4) . .
C33 C31 C32 119.4(4) . .
C30 C31 C32 123.6(5) . .
C32 C32 C31 121.1(2) 2_655 .
C32 C32 H32 119.4 2_655 .
C31 C32 H32 119.4 . .
N3 C33 C31 123.7(3) . .
N3 C33 C33 116.9(2) . 2_655
C31 C33 C33 119.4(2) . 2_655

loop_
_geom_bond_atom_site_label_1
_geom_bond_atom_site_label_2
_geom_bond_distance
_geom_bond_site_symmetry_2
Mn1 O4 2.157(2) 4
Mn1 O2 2.165(2) .
Mn1 O7 2.204(3) 2_655
Mn1 O8 2.209(2) .
Mn1 N1 2.297(3) .
Mn1 N2 2.311(3) .
Mn2 Mn2 1.0214(19) 2_655
Mn2 O1 2.045(3) 2_655
Mn2 O1 2.086(3) .
Mn2 N3 2.091(4) .
Mn2 O7 2.330(3) 2_655
Mn2 N3 2.473(4) 2_655
N1 C27 1.325(4) .
N1 C24 1.354(4) .
N2 C16 1.328(4) .
N2 C20 1.362(4) .
N3 C28 1.322(6) .
N3 C33 1.350(4) .
N3 Mn2 2.473(4) 2_655
O1 C1 1.251(4) .
O1 Mn2 2.045(3) 2_655
O2 C1 1.244(4) .
O3 C6 1.244(4) .
O4 C6 1.264(4) .
O4 Mn1 2.157(2) 4_545
O5 C9 1.385(4) .
O5 C8 1.391(4) .
O6 C15 1.207(4) .
O7 C15 1.266(4) .
O7 Mn1 2.204(2) 2_655
O7 Mn2 2.330(3) 2_655
O8 H1W 0.8437 .
O8 H2W 0.8200 .
C1 C2 1.515(4) .
C2 C3 1.387(4) .
C2 C8 1.399(4) .
C3 C4 1.383(4) .
C3 H3 0.9300 .
C4 C5 1.385(4) .
C4 H4 0.9300 .
C5 C7 1.381(5) .
C5 C6 1.523(4) .
C7 C8 1.384(4) .
C7 H7 0.9300 .
C9 C10 1.384(5) .
C9 C14 1.384(5) .
C10 C11 1.392(5) .
C10 H10 0.9300 .
C11 C12 1.378(5) .
C11 H11 0.9300 .
C12 C13 1.381(5) .
C12 H12 0.9300 .
C13 C14 1.385(5) .
C13 H13 0.9300 .
C14 C15 1.521(5) .
C16 C17 1.391(5) .
C16 H16 0.9300 .
C17 C18 1.357(6) .
C17 H17 0.9300 .
C18 C19 1.405(6) .
C18 H18 0.9300 .
C19 C20 1.412(5) .
C19 C21 1.427(6) .
C20 C24 1.440(5) .
C21 C22 1.342(6) .
C21 H21 0.9300 .
C22 C23 1.423(6) .
C22 H22 0.9300 .
C23 C25 1.397(5) .
C23 C24 1.406(5) .
C25 C26 1.356(6) .
C25 H25 0.9300 .
C26 C27 1.414(5) .
C26 H26 0.9300 .
C27 H27 0.9300 .
C28 C29 1.398(8) .
C28 H28 0.9300 .
C29 C30 1.341(8) .
C29 H29 0.9300 .
C30 C31 1.395(6) .
C30 H30 0.9300 .
C31 C33 1.393(5) .
C31 C32 1.420(5) .
C32 C32 1.336(8) 2_655
C32 H32 0.9300 .
C33 C33 1.436(7) 2_655

loop_
_geom_hbond_atom_site_label_D
_geom_hbond_atom_site_label_H
_geom_hbond_atom_site_label_A
_geom_hbond_distance_DH
_geom_hbond_distance_HA
_geom_hbond_distance_DA
_geom_hbond_angle_DHA
_geom_hbond_site_symmetry_A
O8 H2W O6 0.82 2.15 2.826(4) 140.3 2_655
O8 H1W O3 0.84 1.94 2.750(3) 160.1 4

loop_
_geom_torsion_atom_site_label_1
_geom_torsion_atom_site_label_2
_geom_torsion_atom_site_label_3
_geom_torsion_atom_site_label_4
_geom_torsion
_geom_torsion_site_symmetry_1
_geom_torsion_site_symmetry_4
Mn1 O2 C1 O1 31.5(6) . .
Mn1 O2 C1 C2 -151.0(3) . .
Mn2 O1 C1 O2 11.5(11) 2_655 .
Mn2 O1 C1 O2 -4.4(6) . .
Mn2 O1 C1 C2 -166.0(7) 2_655 .
Mn2 O1 C1 C2 178.0(2) . .
O2 C1 C2 C3 -6.6(5) . .
O1 C1 C2 C3 171.2(3) . .
O2 C1 C2 C8 174.8(3) . .
O1 C1 C2 C8 -7.4(5) . .
C8 C2 C3 C4 1.0(5) . .
C1 C2 C3 C4 -177.6(3) . .
C2 C3 C4 C5 -1.7(6) . .
C3 C4 C5 C7 1.2(5) . .
C3 C4 C5 C6 -175.9(3) . .
Mn1 O4 C6 O3 -7.4(6) 4_545 .
Mn1 O4 C6 C5 170.8(2) 4_545 .
C7 C5 C6 O3 1.9(5) . .
C4 C5 C6 O3 178.9(3) . .
C7 C5 C6 O4 -176.3(3) . .
C4 C5 C6 O4 0.6(5) . .
C4 C5 C7 C8 -0.1(5) . .
C6 C5 C7 C8 176.9(3) . .
C5 C7 C8 O5 174.9(3) . .
C5 C7 C8 C2 -0.5(5) . .
C9 O5 C8 C7 117.3(3) . .
C9 O5 C8 C2 -67.5(4) . .
C3 C2 C8 C7 0.0(5) . .
C1 C2 C8 C7 178.6(3) . .
C3 C2 C8 O5 -174.9(3) . .
C1 C2 C8 O5 3.6(5) . .
C8 O5 C9 C10 -21.9(4) . .
C8 O5 C9 C14 161.9(3) . .
C14 C9 C10 C11 -0.2(5) . .
O5 C9 C10 C11 -176.2(3) . .
C9 C10 C11 C12 1.1(5) . .
C10 C11 C12 C13 -0.9(5) . .
C11 C12 C13 C14 -0.1(5) . .
C10 C9 C14 C13 -0.8(5) . .
O5 C9 C14 C13 175.5(3) . .
C10 C9 C14 C15 179.5(3) . .
O5 C9 C14 C15 -4.2(4) . .
C12 C13 C14 C9 1.0(5) . .
C12 C13 C14 C15 -179.3(3) . .
Mn1 O7 C15 O6 -5.2(6) 2_655 .
Mn2 O7 C15 O6 163.2(4) 2_655 .
Mn1 O7 C15 C14 176.9(2) 2_655 .
Mn2 O7 C15 C14 -14.7(4) 2_655 .
C9 C14 C15 O6 104.2(4) . .
C13 C14 C15 O6 -75.5(5) . .
C9 C14 C15 O7 -77.8(4) . .
C13 C14 C15 O7 102.5(4) . .
C20 N2 C16 C17 0.2(6) . .
Mn1 N2 C16 C17 -176.9(3) . .
N2 C16 C17 C18 -1.7(6) . .
C16 C17 C18 C19 1.9(6) . .
C17 C18 C19 C20 -0.7(6) . .
C17 C18 C19 C21 178.0(4) . .
C16 N2 C20 C19 1.1(5) . .
Mn1 N2 C20 C19 178.5(3) . .
C16 N2 C20 C24 -176.9(3) . .
Mn1 N2 C20 C24 0.4(4) . .
C18 C19 C20 N2 -0.9(5) . .
C21 C19 C20 N2 -179.7(3) . .
C18 C19 C20 C24 177.1(3) . .
C21 C19 C20 C24 -1.7(5) . .
C18 C19 C21 C22 -176.0(4) . .
C20 C19 C21 C22 2.7(6) . .
C19 C21 C22 C23 -0.7(6) . .
C21 C22 C23 C25 178.3(4) . .
C21 C22 C23 C24 -2.3(6) . .
C27 N1 C24 C23 1.5(5) . .
Mn1 N1 C24 C23 -176.5(2) . .
C27 N1 C24 C20 179.9(3) . .
Mn1 N1 C24 C20 1.9(4) . .
C25 C23 C24 N1 1.0(5) . .
C22 C23 C24 N1 -178.5(3) . .
C25 C23 C24 C20 -177.4(3) . .
C22 C23 C24 C20 3.2(5) . .
N2 C20 C24 N1 -1.6(5) . .
C19 C20 C24 N1 -179.7(3) . .
N2 C20 C24 C23 176.9(3) . .
C19 C20 C24 C23 -1.2(5) . .
C24 C23 C25 C26 -2.6(5) . .
C22 C23 C25 C26 176.8(4) . .
C23 C25 C26 C27 1.9(6) . .
C24 N1 C27 C26 -2.3(5) . .
Mn1 N1 C27 C26 175.4(3) . .
C25 C26 C27 N1 0.7(6) . .
C33 N3 C28 C29 -1.3(7) . .
Mn2 N3 C28 C29 164.8(4) . .
Mn2 N3 C28 C29 -171.0(4) 2_655 .
N3 C28 C29 C30 0.5(9) . .
C28 C29 C30 C31 0.4(8) . .
C29 C30 C31 C33 -0.4(6) . .
C29 C30 C31 C32 177.6(5) . .
C33 C31 C32 C32 0.6(7) . 2_655
C30 C31 C32 C32 -177.4(5) . 2_655
C28 N3 C33 C31 1.3(5) . .
Mn2 N3 C33 C31 -164.1(3) . .
Mn2 N3 C33 C31 173.2(3) 2_655 .
C28 N3 C33 C33 179.8(4) . 2_655
Mn2 N3 C33 C33 14.5(5) . 2_655
Mn2 N3 C33 C33 -8.3(4) 2_655 2_655
C30 C31 C33 N3 -0.4(5) . .
C32 C31 C33 N3 -178.5(3) . .
C30 C31 C33 C33 -179.0(4) . 2_655
C32 C31 C33 C33 3.0(6) . 2_655
